data_2009615
loop_
_publ_author_name
'Pattabhi, V.'
'Banumathi, S.'
'Goverdhan, M.'
'Padma, S.'

_publ_section_title
;
 Cycloaddition products of
 tricyclo[6.2.1.0^2,7^]undeca-2(7),4,9-triene-3,6-dione
;
_journal_issue 4
_journal_name_full 'Acta Crystallographica Section C'
_journal_page_first 594
_journal_page_last 597
_journal_paper_doi 10.1107/S0108270193007814
_journal_volume 50
_journal_year 1994
_chemical_formula_moiety 'C21 H18 O2'
_chemical_formula_sum 'C21 H18 O2'
_chemical_formula_weight 302.37
_symmetry_cell_setting orthorhombic
_symmetry_space_group_name_Hall 'P 2ac 2ab'
_symmetry_space_group_name_H-M 'P 21 21 21'
_atom_type_scat_source IntTabIV
_cell_angle_alpha 90.
_cell_angle_beta 90.
_cell_angle_gamma 90.
_cell_formula_units_Z 4
_cell_length_a 7.9250(10)
_cell_length_b 9.281(2)
_cell_length_c 20.918(3)
_cell_measurement_reflns_used 25
_cell_measurement_temperature 293
_cell_measurement_theta_max 30
_cell_measurement_theta_min 20
_cell_volume 1538.6(4)
_diffrn_measurement_device 'Enraf-Nonius CAD-4'
_diffrn_measurement_method \w-2\q
_diffrn_radiation_type CuK\a
_diffrn_radiation_wavelength 1.5418
_diffrn_reflns_av_R_equivalents 0.03
_diffrn_reflns_limit_h_max 9
_diffrn_reflns_limit_h_min 0
_diffrn_reflns_limit_k_max 11
_diffrn_reflns_limit_k_min 0
_diffrn_reflns_limit_l_max 25
_diffrn_reflns_limit_l_min 0
_diffrn_reflns_number 1752
_diffrn_reflns_theta_max 70
_diffrn_standards_decay_% <2.8
_diffrn_standards_interval_time 120
_diffrn_standards_number 3
_exptl_absorpt_coefficient_mu 0.62
_exptl_absorpt_correction_T_max 0.96
_exptl_absorpt_correction_T_min 0.73
_exptl_absorpt_correction_type empirical
_exptl_crystal_colour 'greenish yellow'
_exptl_crystal_density_diffrn 1.31
_exptl_crystal_description rhombus
_exptl_crystal_size_max 0.40
_exptl_crystal_size_mid 0.40
_exptl_crystal_size_min 0.22
_refine_diff_density_max 0.27
_refine_diff_density_min -0.27
_refine_ls_extinction_coef 1.35E-6
_refine_ls_extinction_method 'Zachariasen (1963)'
_refine_ls_goodness_of_fit_obs 3.25
_refine_ls_hydrogen_treatment refall
_refine_ls_number_parameters 280
_refine_ls_number_reflns 1567
_refine_ls_R_factor_obs 0.068
_refine_ls_shift/esd_max 0.03
_refine_ls_structure_factor_coef F
_refine_ls_weighting_scheme
;4(F~o~)^2^/\s^2^(F~o~)^2^ where \s(F~o~)^2^ = [\s^2^(I)
+ (0.05I)^2^]^1/2^/Lp
;
_refine_ls_wR_factor_obs 0.099
_reflns_number_observed 1567
_reflns_number_total 1701
_reflns_observed_criterion I>2.5\s(I)
_cod_data_source_file ha1052.cif
_cod_data_source_block ha1052_structure_1_of_2
_cod_database_code 2009615

loop_
_atom_site_label
_atom_site_fract_x
_atom_site_fract_y
_atom_site_fract_z
O22 .9009(4) .5150(4) .5348(2)
O23 .4831(5) .3618(4) .72800(10)
C1 .4120(6) .6259(5) .5362(2)
C2 .5775(6) .6829(4) .5634(2)
C3 .6589(5) .5545(4) .5963(2)
C4 .8086(5) .4740(4) .5782(2)
C5 .8509(4) .3379(4) .6161(2)
C6 .8392(6) .2039(4) .5701(2)
C7 .9212(5) .0816(4) .6051(2)
C8 1.0967(6) .0285(5) .6212(2)
C9 1.1530(6) .1120(6) .6817(3)
C10 1.0539(6) .0756(5) .7287(2)
C11 .9248(6) -.0351(4) .7027(2)
C12 .8206(5) .0448(4) .6539(2)
C13 .6669(5) .1403(4) .6523(2)
C14 .7333(4) .2945(4) .6715(2)
C15 .5838(5) .3917(4) .6863(2)
C16 .5594(4) .5190(4) .6462(2)
C17 .4116(5) .6240(4) .6464(2)
C18 .3129(6) .5936(5) .5852(3)
C19 .5070(6) .7605(4) .6244(2)
C20 .6515(6) .1620(5) .5795(2)
C21 1.0450(6) -.1146(5) .6546(2)
H1 .360(10) .600(8) .487(3)
H2 .628(7) .732(6) .529(2)
H5 .964(5) .363(4) .630(2)
H6 .860(7) .213(5) .522(2)
H8 1.170(9) .023(6) .585(3)
H9 1.246(6) .169(5) .675(3)
H10 1.050(7) .110(6) .770(2)
H11 .874(7) -.090(6) .727(2)
H13 .579(7) .112(6) .669(2)
H14 .794(7) .282(6) .715(3)
H17 .332(9) .620(8) .684(3)
H18 .190(9) .531(7) .587(3)
H191 .405(7) .848(5) .610(2)
H192 .582(6) .798(5) .652(2)
H201 .572(6) .250(6) .568(2)
H202 .633(5) .073(4) .556(2)
H211 1.142(7) -.169(5) .672(2)
H212 .996(6) -.185(4) .625(2)

loop_
_geom_angle_atom_site_label_1
_geom_angle_atom_site_label_2
_geom_angle_atom_site_label_3
_geom_angle
_geom_angle_publ_flag
C2 C1 C18 107.5(4) yes
C1 C2 C3 105.2(3) yes
C1 C2 C19 99.0(3) yes
C3 C2 C19 98.2(3) yes
C2 C3 C4 129.2(3) yes
C2 C3 C16 107.1(3) yes
C4 C3 C16 123.6(3) yes
O22 C4 C3 121.4(4) yes
O22 C4 C5 120.6(3) yes
C3 C4 C5 118.0(3) yes
C4 C5 C6 108.9(3) yes
C4 C5 C14 118.3(3) yes
C6 C5 C14 102.6(3) yes
C5 C6 C7 105.9(3) yes
C5 C6 C20 100.2(3) yes
C7 C6 C20 99.4(3) yes
C6 C7 C8 138.8(4) yes
C6 C7 C12 107.9(3) yes
C8 C7 C12 107.2(3) yes
C7 C8 C9 106.4(3) yes
C7 C8 C21 97.8(3) yes
C9 C8 C21 97.7(4) yes
C8 C9 C10 108.3(4) yes
C9 C10 C11 107.8(4) yes
C10 C11 C12 105.9(3) yes
C10 C11 C21 97.8(3) yes
C12 C11 C21 97.4(3) yes
C7 C12 C11 108.4(3) yes
C7 C12 C13 108.3(3) yes
C11 C12 C13 138.3(3) yes
C12 C13 C14 105.0(3) yes
C12 C13 C20 99.4(3) yes
C14 C13 C20 99.2(3) yes
C5 C14 C13 104.3(3) yes
C5 C14 C15 118.0(3) yes
C13 C14 C15 109.2(3) yes
O23 C15 C14 121.5(3) yes
O23 C15 C16 120.6(4) yes
C14 C15 C16 117.8(3) yes
C3 C16 C15 124.3(3) yes
C3 C16 C17 107.1(3) yes
C15 C16 C17 128.1(3) yes
C16 C17 C18 105.9(3) yes
C16 C17 C19 98.5(3) yes
C18 C17 C19 98.8(3) yes
C1 C18 C17 107.6(4) yes
C2 C19 C17 92.3(3) yes
C6 C20 C13 94.7(3) yes
C8 C21 C11 92.7(3) yes

loop_
_geom_bond_atom_site_label_1
_geom_bond_atom_site_label_2
_geom_bond_distance
_geom_bond_publ_flag
O22 C4 1.226(5) yes
O23 C15 1.216(5) yes
C1 C2 1.524(7) yes
C1 C18 1.325(7) yes
C2 C3 1.520(5) yes
C2 C19 1.568(6) yes
C3 C4 1.452(5) yes
C3 C16 1.350(5) yes
C4 C5 1.528(5) yes
C5 C6 1.575(5) yes
C5 C14 1.542(5) yes
C6 C7 1.499(5) yes
C6 C20 1.550(6) yes
C7 C8 1.514(6) yes
C7 C12 1.338(5) yes
C8 C9 1.550(7) yes
C8 C21 1.556(6) yes
C9 C10 1.303(7) yes
C10 C11 1.549(6) yes
C11 C12 1.508(6) yes
C11 C21 1.569(6) yes
C12 C13 1.507(5) yes
C13 C14 1.577(5) yes
C13 C20 1.540(6) yes
C14 C15 1.521(5) yes
C15 C16 1.461(5) yes
C16 C17 1.524(5) yes
C17 C18 1.526(6) yes
C17 C19 1.546(6) yes
C1 H1 1.13(7) no
C2 H2 0.94(5) no
C5 H5 0.97(4) no
C6 H6 1.02(5) no
C8 H8 0.96(6) no
C9 H9 0.92(5) no
C10 H10 0.91(5) no
C11 H11 0.83(5) no
C13 H13 0.82(5) no
C14 H14 1.04(6) no
C17 H17 1.02(6) no
C18 H18 1.13(7) no
C19 H191 1.19(5) no
C19 H192 0.90(5) no
C20 H201 1.06(5) no
C20 H202 0.98(4) no
C21 H211 0.98(5) no
C21 H212 0.97(4) no
